data_7057832
loop_
_publ_author_name
'Li, Yongchun'
'Meng, Huifeng'
'Li, Yuqing'
'Pang, Bo'
'Luo, Genggeng'
'Huang, Jianhua'

_publ_section_title
;
 Adjusting the energy levels and bandgaps of conjugated polymers via Lewis
 acid--base reactions
;
_journal_issue 23
_journal_name_full 'New Journal of Chemistry'
_journal_page_first 18961
_journal_paper_doi 10.1039/C8NJ04453H
_journal_volume 42
_journal_year 2018
_chemical_formula_moiety '2(C24 H30 Br2 N2 S2)'
_chemical_formula_sum 'C48 H60 Br4 N4 S4'
_chemical_formula_weight 1140.88
_space_group_crystal_system monoclinic
_space_group_IT_number 15
_space_group_name_Hall '-C 2yc'
_space_group_name_H-M_alt 'C 1 2/c 1'
_symmetry_space_group_name_Hall '-C 2yc'
_symmetry_space_group_name_H-M 'C 1 2/c 1'
_atom_sites_solution_hydrogens geom
_atom_sites_solution_primary dual
_atom_sites_solution_secondary difmap
_audit_creation_date 2017-11-01
_audit_creation_method
;
Olex2 1.2
(compiled 2017.08.10 svn.r3458 for OlexSys, GUI svn.r5381)
;
_audit_update_record
;
2018-08-29 deposited with the CCDC.
2018-10-11 downloaded from the CCDC.
;
_cell_angle_alpha 90.00
_cell_angle_beta 116.780(7)
_cell_angle_gamma 90.00
_cell_formula_units_Z 8
_cell_length_a 40.075(4)
_cell_length_b 11.2313(7)
_cell_length_c 25.162(3)
_cell_measurement_reflns_used 3758
_cell_measurement_temperature 298(2)
_cell_measurement_theta_max 21.6880
_cell_measurement_theta_min 3.0820
_cell_volume 10110.6(18)
_computing_molecular_graphics 'Olex2 (Dolomanov et al., 2009)'
_computing_publication_material 'Olex2 (Dolomanov et al., 2009)'
_computing_structure_refinement 'XL (Sheldrick, 2008)'
_computing_structure_solution 'ShelXT (Sheldrick, 2015)'
_diffrn_ambient_temperature 298.15
_diffrn_measured_fraction_theta_full 0.998
_diffrn_measured_fraction_theta_max 0.998
_diffrn_measurement_device_type 'multiwire proportional'
_diffrn_measurement_method 'phi and omega scans'
_diffrn_radiation_monochromator graphite
_diffrn_radiation_type MoK\a
_diffrn_radiation_wavelength 0.71073
_diffrn_reflns_av_R_equivalents 0.0789
_diffrn_reflns_av_unetI/netI 0.1316
_diffrn_reflns_limit_h_max 47
_diffrn_reflns_limit_h_min -47
_diffrn_reflns_limit_k_max 11
_diffrn_reflns_limit_k_min -13
_diffrn_reflns_limit_l_max 29
_diffrn_reflns_limit_l_min -28
_diffrn_reflns_number 21610
_diffrn_reflns_theta_full 25.00
_diffrn_reflns_theta_max 25.00
_diffrn_reflns_theta_min 2.90
_diffrn_source 'fine-focus sealed tube'
_exptl_absorpt_coefficient_mu 3.386
_exptl_absorpt_correction_T_max 0.8489
_exptl_absorpt_correction_T_min 0.6867
_exptl_absorpt_correction_type none
_exptl_crystal_density_diffrn 1.499
_exptl_crystal_density_method 'not measured'
_exptl_crystal_F_000 4640
_exptl_crystal_size_max 0.12
_exptl_crystal_size_mid 0.08
_exptl_crystal_size_min 0.05
_refine_diff_density_max 0.656
_refine_diff_density_min -0.516
_refine_diff_density_rms 0.098
_refine_ls_extinction_method none
_refine_ls_goodness_of_fit_ref 0.885
_refine_ls_hydrogen_treatment constr
_refine_ls_matrix_type full
_refine_ls_number_parameters 545
_refine_ls_number_reflns 8881
_refine_ls_number_restraints 0
_refine_ls_restrained_S_all 0.885
_refine_ls_R_factor_all 0.1422
_refine_ls_R_factor_gt 0.0649
_refine_ls_shift/su_max 0.024
_refine_ls_shift/su_mean 0.001
_refine_ls_structure_factor_coef Fsqd
_refine_ls_weighting_details 'calc w=1/[\s^2^(Fo^2^)+(0.1000P)^2^+0.0000P] where P=(Fo^2^+2Fc^2^)/3'
_refine_ls_weighting_scheme calc
_refine_ls_wR_factor_gt 0.1440
_refine_ls_wR_factor_ref 0.1907
_reflns_number_gt 4819
_reflns_number_total 8881
_reflns_threshold_expression >2sigma(I)
_cod_data_source_file c8nj04453h2.cif
_cod_data_source_block p
_cod_depositor_comments 'Adding full bibliography for 7057832.cif.'
_cod_original_cell_volume 10110.6(16)
_cod_database_code 7057832
_olex2_refinement_description
;
1. Fixed Uiso
 At 1.2 times of:
  All C(H) groups, All C(H,H) groups
 At 1.5 times of:
  All C(H,H,H) groups
2.a Secondary CH2 refined with riding coordinates:
 C2(H2A,H2B), C3(H3A,H3B), C4(H4A,H4B), C5(H5A,H5B), C6(H6A,H6B), C19(H19A,
 H19B), C20(H20A,H20B), C21(H21A,H21B), C22(H22A,H22B), C23(H23A,H23B),
 C26(H26A,H26B), C27(H27A,H27B), C28(H28A,H28B), C29(H29A,H29B), C30(H30A,H30B),
  C43(H43A,H43B), C44(H44A,H44B), C45(H45A,H45B), C46(H46A,H46B), C47(H47A,H47B)
2.b Aromatic/amide H refined with riding coordinates:
 C10(H10), C12(H12), C14(H14), C18(H18), C34(H34), C36(H36), C38(H38), C40(H40)
2.c Idealised Me refined as rotating group:
 C1(H1A,H1B,H1C), C24(H24A,H24B,H24C), C25(H25A,H25B,H25C), C48(H48A,H48B,H48C)
;
_olex2_submission_special_instructions 'No special instructions were received'

loop_
_space_group_symop_id
_space_group_symop_operation_xyz
1 'x, y, z'
2 '-x, y, -z+1/2'
3 'x+1/2, y+1/2, z'
4 '-x+1/2, y+1/2, -z+1/2'
5 '-x, -y, -z'
6 'x, -y, z-1/2'
7 '-x+1/2, -y+1/2, -z'
8 'x+1/2, -y+1/2, z-1/2'

loop_
_atom_site_label
_atom_site_type_symbol
_atom_site_fract_x
_atom_site_fract_y
_atom_site_fract_z
_atom_site_U_iso_or_equiv
_atom_site_adp_type
_atom_site_occupancy
_atom_site_calc_flag
_atom_site_refinement_flags_posn
Br1 Br 0.71321(3) 0.69521(9) 0.43367(4) 0.0654(3) Uani 1 d .
Br2 Br 0.35677(2) 0.49383(7) -0.01669(4) 0.0480(3) Uani 1 d .
S1 S 0.63156(5) 0.69874(16) 0.33516(9) 0.0355(5) Uani 1 d .
S2 S 0.43633(5) 0.48597(15) 0.08973(8) 0.0299(5) Uani 1 d .
N1 N 0.55341(15) 0.6919(4) 0.2461(2) 0.0241(14) Uani 1 d .
N2 N 0.51061(15) 0.4911(4) 0.1908(2) 0.0231(13) Uani 1 d .
C1 C 0.7610(3) -0.0811(8) 0.3709(4) 0.071(3) Uani 1 d .
H1A H 0.7645 -0.0571 0.3371 0.107 Uiso 1 calc GR
H1B H 0.7381 -0.1251 0.3576 0.107 Uiso 1 calc GR
H1C H 0.7815 -0.1303 0.3965 0.107 Uiso 1 calc GR
C2 C 0.7592(3) 0.0288(8) 0.4048(4) 0.074(3) Uani 1 d .
H2A H 0.7604 0.0036 0.4425 0.089 Uiso 1 calc R
H2B H 0.7810 0.0776 0.4135 0.089 Uiso 1 calc R
C3 C 0.7248(2) 0.1039(7) 0.3727(4) 0.047(2) Uani 1 d .
H3A H 0.7029 0.0565 0.3652 0.056 Uiso 1 calc R
H3B H 0.7231 0.1278 0.3345 0.056 Uiso 1 calc R
C4 C 0.7249(2) 0.2147(7) 0.4078(4) 0.047(2) Uani 1 d .
H4A H 0.7253 0.1901 0.4450 0.056 Uiso 1 calc R
H4B H 0.7477 0.2590 0.4174 0.056 Uiso 1 calc R
C5 C 0.6919(2) 0.2965(7) 0.3755(3) 0.042(2) Uani 1 d .
H5A H 0.6690 0.2515 0.3641 0.051 Uiso 1 calc R
H5B H 0.6923 0.3248 0.3393 0.051 Uiso 1 calc R
C6 C 0.6916(2) 0.4032(7) 0.4125(3) 0.037(2) Uani 1 d .
H6A H 0.6866 0.3754 0.4447 0.044 Uiso 1 calc R
H6B H 0.7163 0.4390 0.4302 0.044 Uiso 1 calc R
C7 C 0.66357(19) 0.4963(7) 0.3784(3) 0.0327(19) Uani 1 d .
C8 C 0.6692(2) 0.6158(7) 0.3823(3) 0.0351(19) Uani 1 d .
C9 C 0.60532(19) 0.5708(6) 0.3073(3) 0.0253(17) Uani 1 d .
C10 C 0.62621(19) 0.4718(6) 0.3349(3) 0.0286(18) Uani 1 d .
H10 H 0.6167 0.3948 0.3258 0.034 Uiso 1 calc R
C11 C 0.56753(19) 0.5818(5) 0.2622(3) 0.0218(16) Uani 1 d .
C12 C 0.54510(18) 0.4830(6) 0.2334(3) 0.0222(16) Uani 1 d .
H12 H 0.5552 0.4074 0.2452 0.027 Uiso 1 calc R
C13 C 0.49646(18) 0.6026(6) 0.1750(3) 0.0219(16) Uani 1 d .
C14 C 0.51861(19) 0.7013(5) 0.2046(3) 0.0212(16) Uani 1 d .
H14 H 0.5082 0.7769 0.1944 0.025 Uiso 1 calc R
C15 C 0.45918(18) 0.6131(6) 0.1263(3) 0.0228(16) Uani 1 d .
C16 C 0.39871(19) 0.5701(6) 0.0424(3) 0.0284(17) Uani 1 d .
C17 C 0.4030(2) 0.6880(6) 0.0527(3) 0.0328(19) Uani 1 d .
C18 C 0.4377(2) 0.7120(6) 0.1012(3) 0.0298(18) Uani 1 d .
H18 H 0.4455 0.7887 0.1152 0.036 Uiso 1 calc R
C19 C 0.3743(3) 0.7768(7) 0.0147(4) 0.069(3) Uani 1 d .
H19A H 0.3789 0.7947 -0.0191 0.083 Uiso 1 calc R
H19B H 0.3500 0.7387 -0.0007 0.083 Uiso 1 calc R
C20 C 0.3719(3) 0.8892(8) 0.0414(4) 0.065(3) Uani 1 d .
H20A H 0.3959 0.9293 0.0565 0.078 Uiso 1 calc R
H20B H 0.3667 0.8733 0.0748 0.078 Uiso 1 calc R
C21 C 0.3408(3) 0.9737(8) -0.0038(5) 0.080(4) Uani 1 d .
H21A H 0.3455 0.9877 -0.0378 0.096 Uiso 1 calc R
H21B H 0.3167 0.9348 -0.0179 0.096 Uiso 1 calc R
C22 C 0.3396(3) 1.0921(10) 0.0244(5) 0.094(4) Uani 1 d .
H22A H 0.3206 1.1410 -0.0061 0.113 Uiso 1 calc R
H22B H 0.3313 1.0770 0.0546 0.113 Uiso 1 calc R
C23 C 0.3744(3) 1.1625(9) 0.0521(4) 0.068(3) Uani 1 d .
H23A H 0.3692 1.2382 0.0653 0.081 Uiso 1 calc R
H23B H 0.3924 1.1205 0.0869 0.081 Uiso 1 calc R
C24 C 0.3910(4) 1.1847(10) 0.0115(6) 0.118(5) Uani 1 d .
H24A H 0.3743 1.2328 -0.0212 0.178 Uiso 1 calc GR
H24B H 0.3951 1.1102 -0.0033 0.178 Uiso 1 calc GR
H24C H 0.4144 1.2256 0.0325 0.178 Uiso 1 calc GR
Br3 Br 0.66256(3) 0.21669(9) 0.16612(5) 0.0654(3) Uani 1 d .
Br4 Br 0.44339(2) -0.01959(7) 0.45034(4) 0.0417(3) Uani 1 d .
S3 S 0.61154(5) 0.21001(16) 0.22813(9) 0.0326(5) Uani 1 d .
S4 S 0.49136(6) -0.02170(15) 0.38238(9) 0.0309(5) Uani 1 d .
N3 N 0.56223(16) 0.1950(5) 0.2849(2) 0.0273(14) Uani 1 d .
N4 N 0.53768(16) -0.0096(4) 0.3200(2) 0.0247(14) Uani 1 d .
C25 C 0.7462(3) -0.4746(10) 0.3195(6) 0.112(5) Uani 1 d .
H25A H 0.7602 -0.5089 0.3007 0.168 Uiso 1 calc GR
H25B H 0.7368 -0.5369 0.3350 0.168 Uiso 1 calc GR
H25C H 0.7623 -0.4235 0.3514 0.168 Uiso 1 calc GR
C26 C 0.7140(3) -0.4030(10) 0.2744(5) 0.085(4) Uani 1 d .
H26A H 0.6950 -0.4577 0.2481 0.102 Uiso 1 calc R
H26B H 0.7031 -0.3569 0.2952 0.102 Uiso 1 calc R
C27 C 0.7238(3) -0.3220(9) 0.2382(5) 0.071(3) Uani 1 d .
H27A H 0.7359 -0.3681 0.2191 0.085 Uiso 1 calc R
H27B H 0.7421 -0.2657 0.2647 0.085 Uiso 1 calc R
C28 C 0.6921(3) -0.2525(8) 0.1907(5) 0.066(3) Uani 1 d .
H28A H 0.6726 -0.3073 0.1660 0.079 Uiso 1 calc R
H28B H 0.7012 -0.2126 0.1655 0.079 Uiso 1 calc R
C29 C 0.6755(3) -0.1586(9) 0.2173(4) 0.068(3) Uani 1 d .
H29A H 0.6646 -0.1996 0.2396 0.082 Uiso 1 calc R
H29B H 0.6956 -0.1090 0.2450 0.082 Uiso 1 calc R
C30 C 0.6477(3) -0.0839(9) 0.1741(5) 0.076(3) Uani 1 d .
H30A H 0.6273 -0.1333 0.1471 0.091 Uiso 1 calc R
H30B H 0.6585 -0.0448 0.1509 0.091 Uiso 1 calc R
C31 C 0.6321(3) 0.0110(7) 0.2000(4) 0.052(2) Uani 1 d .
C32 C 0.6358(2) 0.1313(7) 0.1986(3) 0.039(2) Uani 1 d .
C33 C 0.5964(2) 0.0800(6) 0.2459(3) 0.0305(18) Uani 1 d .
C34 C 0.6093(2) -0.0170(7) 0.2281(4) 0.046(2) Uani 1 d .
H34 H 0.6037 -0.0947 0.2339 0.055 Uiso 1 calc R
C35 C 0.57228(19) 0.0869(6) 0.2749(3) 0.0263(17) Uani 1 d .
C36 C 0.55952(19) -0.0151(6) 0.2919(3) 0.0243(17) Uani 1 d .
H36 H 0.5663 -0.0894 0.2835 0.029 Uiso 1 calc R
C37 C 0.52831(19) 0.1003(6) 0.3300(3) 0.0238(17) Uani 1 d .
C38 C 0.5401(2) 0.2015(6) 0.3114(3) 0.0295(18) Uani 1 d .
H38 H 0.5323 0.2758 0.3177 0.035 Uiso 1 calc R
C39 C 0.50518(19) 0.1083(5) 0.3608(3) 0.0231(16) Uani 1 d .
C40 C 0.49198(19) 0.2054(6) 0.3776(3) 0.0249(17) Uani 1 d .
H40 H 0.4966 0.2827 0.3694 0.030 Uiso 1 calc R
C41 C 0.47076(19) 0.1802(6) 0.4083(3) 0.0248(17) Uani 1 d .
C42 C 0.46802(19) 0.0594(6) 0.4127(3) 0.0268(17) Uani 1 d .
C43 C 0.4540(2) 0.2715(6) 0.4327(3) 0.0341(19) Uani 1 d .
H43A H 0.4300 0.2431 0.4281 0.041 Uiso 1 calc R
H43B H 0.4498 0.3446 0.4101 0.041 Uiso 1 calc R
C44 C 0.4790(2) 0.2970(6) 0.4979(3) 0.0346(19) Uani 1 d .
H44A H 0.4669 0.3562 0.5114 0.042 Uiso 1 calc R
H44B H 0.4814 0.2248 0.5204 0.042 Uiso 1 calc R
C45 C 0.5178(2) 0.3410(6) 0.5122(3) 0.0346(19) Uani 1 d .
H45A H 0.5156 0.4122 0.4890 0.042 Uiso 1 calc R
H45B H 0.5303 0.2810 0.5000 0.042 Uiso 1 calc R
C46 C 0.5420(2) 0.3693(6) 0.5779(3) 0.0339(19) Uani 1 d .
H46A H 0.5297 0.4302 0.5900 0.041 Uiso 1 calc R
H46B H 0.5440 0.2984 0.6012 0.041 Uiso 1 calc R
C47 C 0.5812(2) 0.4122(7) 0.5920(3) 0.038(2) Uani 1 d .
H47A H 0.5942 0.3492 0.5824 0.046 Uiso 1 calc R
H47B H 0.5792 0.4798 0.5668 0.046 Uiso 1 calc R
C48 C 0.6044(2) 0.4482(8) 0.6565(4) 0.053(2) Uani 1 d .
H48A H 0.6276 0.4820 0.6615 0.079 Uiso 1 calc GR
H48B H 0.6093 0.3794 0.6816 0.079 Uiso 1 calc GR
H48C H 0.5909 0.5060 0.6674 0.079 Uiso 1 calc GR

loop_
_atom_site_aniso_label
_atom_site_aniso_U_11
_atom_site_aniso_U_22
_atom_site_aniso_U_33
_atom_site_aniso_U_23
_atom_site_aniso_U_13
_atom_site_aniso_U_12
Br1 0.0428(6) 0.0677(7) 0.0590(7) -0.0130(5) -0.0007(5) -0.0219(5)
Br2 0.0318(5) 0.0514(6) 0.0451(6) -0.0061(4) 0.0033(4) -0.0068(4)
S1 0.0366(12) 0.0294(10) 0.0338(12) -0.0052(9) 0.0099(10) -0.0087(9)
S2 0.0288(11) 0.0233(10) 0.0309(11) 0.0008(8) 0.0076(9) -0.0011(8)
N1 0.027(3) 0.018(3) 0.026(3) 0.002(3) 0.010(3) -0.001(3)
N2 0.022(3) 0.022(3) 0.026(3) -0.004(3) 0.012(3) -0.003(3)
C1 0.059(7) 0.053(6) 0.079(8) -0.011(6) 0.011(6) 0.011(5)
C2 0.066(7) 0.057(6) 0.063(7) -0.025(5) -0.004(6) 0.021(5)
C3 0.032(5) 0.054(6) 0.041(5) -0.007(4) 0.005(4) 0.006(4)
C4 0.024(5) 0.060(6) 0.042(5) 0.001(5) 0.002(4) 0.008(4)
C5 0.032(5) 0.053(5) 0.032(5) -0.006(4) 0.006(4) 0.001(4)
C6 0.024(4) 0.052(5) 0.023(4) 0.005(4) 0.000(4) 0.004(4)
C7 0.020(4) 0.053(5) 0.019(4) -0.004(4) 0.003(3) 0.002(4)
C8 0.033(5) 0.041(5) 0.033(5) -0.009(4) 0.015(4) -0.015(4)
C9 0.031(4) 0.029(4) 0.017(4) -0.005(3) 0.012(4) -0.003(3)
C10 0.028(4) 0.028(4) 0.021(4) -0.002(3) 0.003(4) -0.001(3)
C11 0.034(4) 0.017(4) 0.017(4) 0.000(3) 0.013(3) -0.005(3)
C12 0.023(4) 0.021(4) 0.026(4) 0.006(3) 0.014(3) 0.007(3)
C13 0.021(4) 0.026(4) 0.024(4) 0.001(3) 0.014(3) 0.001(3)
C14 0.036(5) 0.014(3) 0.022(4) 0.005(3) 0.020(4) 0.002(3)
C15 0.026(4) 0.021(4) 0.025(4) 0.000(3) 0.015(3) -0.003(3)
C16 0.023(4) 0.035(4) 0.028(4) -0.004(4) 0.013(3) -0.004(3)
C17 0.031(5) 0.031(4) 0.025(4) 0.001(4) 0.004(4) 0.007(4)
C18 0.037(5) 0.017(4) 0.029(4) -0.005(3) 0.009(4) 0.004(3)
C19 0.055(6) 0.039(5) 0.059(7) -0.019(5) -0.023(5) 0.010(5)
C20 0.064(7) 0.058(6) 0.057(7) 0.005(5) 0.013(5) 0.008(5)
C21 0.050(6) 0.050(6) 0.091(9) -0.002(6) -0.013(6) 0.009(5)
C22 0.088(10) 0.093(9) 0.111(10) 0.028(8) 0.053(8) 0.034(7)
C23 0.047(6) 0.069(7) 0.059(7) 0.007(5) -0.001(5) 0.015(5)
C24 0.178(15) 0.077(8) 0.172(14) -0.006(9) 0.142(13) 0.023(8)
Br3 0.0546(6) 0.0863(8) 0.0728(8) 0.0162(6) 0.0441(6) 0.0028(5)
Br4 0.0533(6) 0.0367(5) 0.0452(5) 0.0037(4) 0.0310(5) -0.0057(4)
S3 0.0333(11) 0.0327(11) 0.0326(11) -0.0023(9) 0.0155(10) -0.0043(9)
S4 0.0463(12) 0.0188(9) 0.0328(11) 0.0010(9) 0.0225(10) -0.0017(9)
N3 0.040(4) 0.017(3) 0.022(3) -0.005(3) 0.012(3) 0.005(3)
N4 0.033(4) 0.012(3) 0.025(3) 0.003(3) 0.009(3) 0.002(3)
C25 0.076(9) 0.120(10) 0.151(13) 0.054(9) 0.060(9) 0.042(8)
C26 0.064(8) 0.085(8) 0.119(10) 0.025(7) 0.053(8) 0.003(6)
C27 0.083(8) 0.069(7) 0.080(8) -0.010(6) 0.054(7) 0.003(6)
C28 0.085(8) 0.044(5) 0.088(8) -0.005(6) 0.057(7) 0.016(5)
C29 0.069(7) 0.074(7) 0.075(8) -0.003(6) 0.045(6) 0.019(6)
C30 0.082(8) 0.093(8) 0.085(8) 0.020(7) 0.066(7) 0.046(6)
C31 0.067(6) 0.048(6) 0.058(6) 0.026(5) 0.044(5) 0.029(5)
C32 0.038(5) 0.054(5) 0.028(5) 0.016(4) 0.016(4) 0.012(4)
C33 0.036(5) 0.029(4) 0.022(4) 0.000(3) 0.009(4) 0.003(4)
C34 0.063(6) 0.038(5) 0.050(6) 0.008(4) 0.038(5) 0.012(4)
C35 0.030(4) 0.028(4) 0.017(4) -0.004(3) 0.007(3) 0.000(3)
C36 0.026(4) 0.017(4) 0.028(4) -0.003(3) 0.011(3) -0.001(3)
C37 0.030(4) 0.017(4) 0.024(4) 0.004(3) 0.011(3) 0.002(3)
C38 0.043(5) 0.025(4) 0.028(4) -0.012(3) 0.023(4) 0.002(4)
C39 0.031(4) 0.016(4) 0.019(4) -0.001(3) 0.009(3) -0.001(3)
C40 0.038(4) 0.020(4) 0.017(4) -0.002(3) 0.013(4) -0.005(3)
C41 0.027(4) 0.024(4) 0.019(4) 0.000(3) 0.006(3) -0.001(3)
C42 0.026(4) 0.032(4) 0.019(4) -0.006(3) 0.008(3) -0.008(3)
C43 0.032(5) 0.037(4) 0.035(5) 0.007(4) 0.016(4) 0.008(4)
C44 0.054(5) 0.024(4) 0.038(5) 0.003(4) 0.031(4) 0.007(4)
C45 0.048(5) 0.028(4) 0.035(5) 0.005(4) 0.025(4) 0.012(4)
C46 0.047(5) 0.031(4) 0.030(5) 0.000(4) 0.022(4) 0.004(4)
C47 0.047(5) 0.038(5) 0.031(5) -0.003(4) 0.019(4) 0.007(4)
C48 0.049(6) 0.070(6) 0.036(5) -0.005(5) 0.016(5) 0.007(5)

loop_
_atom_type_symbol
_atom_type_description
_atom_type_scat_dispersion_real
_atom_type_scat_dispersion_imag
_atom_type_scat_source
C C 0.0033 0.0016 'International Tables Vol C Tables 4.2.6.8 and 6.1.1.4'
H H 0.0000 0.0000 'International Tables Vol C Tables 4.2.6.8 and 6.1.1.4'
Br Br -0.2901 2.4595 'International Tables Vol C Tables 4.2.6.8 and 6.1.1.4'
N N 0.0061 0.0033 'International Tables Vol C Tables 4.2.6.8 and 6.1.1.4'
S S 0.1246 0.1234 'International Tables Vol C Tables 4.2.6.8 and 6.1.1.4'

loop_
_geom_angle_atom_site_label_1
_geom_angle_atom_site_label_2
_geom_angle_atom_site_label_3
_geom_angle
C8 S1 C9 90.8(3)
C16 S2 C15 90.2(3)
C14 N1 C11 117.7(5)
C12 N2 C13 116.7(5)
H1A C1 H1B 109.5
H1A C1 H1C 109.5
H1B C1 H1C 109.5
C2 C1 H1A 109.5
C2 C1 H1B 109.5
C2 C1 H1C 109.5
C1 C2 H2A 108.6
C1 C2 H2B 108.6
H2A C2 H2B 107.6
C3 C2 C1 114.7(7)
C3 C2 H2A 108.6
C3 C2 H2B 108.6
C2 C3 H3A 109.1
C2 C3 H3B 109.1
C2 C3 C4 112.5(6)
H3A C3 H3B 107.8
C4 C3 H3A 109.1
C4 C3 H3B 109.1
C3 C4 H4A 108.7
C3 C4 H4B 108.7
H4A C4 H4B 107.6
C5 C4 C3 114.2(6)
C5 C4 H4A 108.7
C5 C4 H4B 108.7
C4 C5 H5A 108.9
C4 C5 H5B 108.9
C4 C5 C6 113.3(6)
H5A C5 H5B 107.7
C6 C5 H5A 108.9
C6 C5 H5B 108.9
C5 C6 H6A 108.7
C5 C6 H6B 108.7
H6A C6 H6B 107.6
C7 C6 C5 114.3(6)
C7 C6 H6A 108.7
C7 C6 H6B 108.7
C8 C7 C6 126.4(7)
C8 C7 C10 109.3(6)
C10 C7 C6 124.3(7)
S1 C8 Br1 118.6(4)
C7 C8 Br1 126.5(6)
C7 C8 S1 114.9(5)
C10 C9 S1 110.3(5)
C10 C9 C11 131.0(6)
C11 C9 S1 118.8(5)
C7 C10 H10 122.6
C9 C10 C7 114.8(6)
C9 C10 H10 122.6
N1 C11 C9 118.1(6)
N1 C11 C12 119.1(6)
C12 C11 C9 122.8(6)
N2 C12 C11 123.9(6)
N2 C12 H12 118.1
C11 C12 H12 118.1
N2 C13 C14 119.4(6)
N2 C13 C15 117.3(6)
C14 C13 C15 123.2(6)
N1 C14 C13 123.2(6)
N1 C14 H14 118.4
C13 C14 H14 118.4
C13 C15 S2 118.8(5)
C18 C15 S2 110.7(5)
C18 C15 C13 130.5(6)
S2 C16 Br2 119.4(4)
C17 C16 Br2 126.4(5)
C17 C16 S2 114.2(5)
C16 C17 C18 110.4(6)
C16 C17 C19 122.5(7)
C18 C17 C19 127.1(7)
C15 C18 C17 114.5(6)
C15 C18 H18 122.7
C17 C18 H18 122.7
C17 C19 H19A 107.7
C17 C19 H19B 107.7
H19A C19 H19B 107.1
C20 C19 C17 118.4(7)
C20 C19 H19A 107.7
C20 C19 H19B 107.7
C19 C20 H20A 109.0
C19 C20 H20B 109.0
C19 C20 C21 112.8(8)
H20A C20 H20B 107.8
C21 C20 H20A 109.0
C21 C20 H20B 109.0
C20 C21 H21A 109.2
C20 C21 H21B 109.2
H21A C21 H21B 107.9
C22 C21 C20 112.0(8)
C22 C21 H21A 109.2
C22 C21 H21B 109.2
C21 C22 H22A 107.8
C21 C22 H22B 107.8
H22A C22 H22B 107.2
C23 C22 C21 117.9(9)
C23 C22 H22A 107.8
C23 C22 H22B 107.8
C22 C23 H23A 109.0
C22 C23 H23B 109.0
H23A C23 H23B 107.8
C24 C23 C22 112.9(10)
C24 C23 H23A 109.0
C24 C23 H23B 109.0
C23 C24 H24A 109.5
C23 C24 H24B 109.5
C23 C24 H24C 109.5
H24A C24 H24B 109.5
H24A C24 H24C 109.5
H24B C24 H24C 109.5
C32 S3 C33 90.5(4)
C42 S4 C39 90.5(3)
C38 N3 C35 117.9(6)
C37 N4 C36 116.2(6)
H25A C25 H25B 109.5
H25A C25 H25C 109.5
H25B C25 H25C 109.5
C26 C25 H25A 109.5
C26 C25 H25B 109.5
C26 C25 H25C 109.5
C25 C26 H26A 108.5
C25 C26 H26B 108.5
H26A C26 H26B 107.5
C27 C26 C25 114.9(9)
C27 C26 H26A 108.5
C27 C26 H26B 108.5
C26 C27 H27A 108.1
C26 C27 H27B 108.1
C26 C27 C28 116.7(9)
H27A C27 H27B 107.3
C28 C27 H27A 108.1
C28 C27 H27B 108.1
C27 C28 H28A 109.1
C27 C28 H28B 109.1
C27 C28 C29 112.4(8)
H28A C28 H28B 107.9
C29 C28 H28A 109.1
C29 C28 H28B 109.1
C28 C29 H29A 108.7
C28 C29 H29B 108.7
H29A C29 H29B 107.6
C30 C29 C28 114.2(8)
C30 C29 H29A 108.7
C30 C29 H29B 108.7
C29 C30 H30A 108.6
C29 C30 H30B 108.6
C29 C30 C31 114.5(8)
H30A C30 H30B 107.6
C31 C30 H30A 108.6
C31 C30 H30B 108.6
C32 C31 C30 127.9(8)
C32 C31 C34 109.5(7)
C34 C31 C30 122.6(8)
S3 C32 Br3 118.2(5)
C31 C32 Br3 127.3(6)
C31 C32 S3 114.4(6)
C34 C33 S3 111.3(6)
C34 C33 C35 130.1(7)
C35 C33 S3 118.6(5)
C31 C34 H34 122.9
C33 C34 C31 114.3(7)
C33 C34 H34 122.9
N3 C35 C33 117.9(6)
N3 C35 C36 120.3(7)
C36 C35 C33 121.9(6)
N4 C36 C35 122.3(6)
N4 C36 H36 118.9
C35 C36 H36 118.9
N4 C37 C38 121.4(6)
N4 C37 C39 117.0(6)
C38 C37 C39 121.6(6)
N3 C38 C37 121.9(6)
N3 C38 H38 119.0
C37 C38 H38 119.0
C37 C39 S4 119.1(5)
C40 C39 S4 110.7(5)
C40 C39 C37 130.2(6)
C39 C40 H40 122.4
C39 C40 C41 115.1(6)
C41 C40 H40 122.4
C40 C41 C43 125.4(6)
C42 C41 C40 109.4(6)
C42 C41 C43 125.2(7)
S4 C42 Br4 119.5(4)
C41 C42 Br4 126.2(5)
C41 C42 S4 114.2(5)
C41 C43 H43A 109.2
C41 C43 H43B 109.2
C41 C43 C44 111.9(6)
H43A C43 H43B 107.9
C44 C43 H43A 109.2
C44 C43 H43B 109.2
C43 C44 H44A 108.4
C43 C44 H44B 108.4
H44A C44 H44B 107.5
C45 C44 C43 115.3(6)
C45 C44 H44A 108.4
C45 C44 H44B 108.4
C44 C45 H45A 108.7
C44 C45 H45B 108.7
C44 C45 C46 114.2(6)
H45A C45 H45B 107.6
C46 C45 H45A 108.7
C46 C45 H45B 108.7
C45 C46 H46A 108.8
C45 C46 H46B 108.8
H46A C46 H46B 107.7
C47 C46 C45 113.9(6)
C47 C46 H46A 108.8
C47 C46 H46B 108.8
C46 C47 H47A 108.8
C46 C47 H47B 108.8
H47A C47 H47B 107.7
C48 C47 C46 113.8(7)
C48 C47 H47A 108.8
C48 C47 H47B 108.8
C47 C48 H48A 109.5
C47 C48 H48B 109.5
C47 C48 H48C 109.5
H48A C48 H48B 109.5
H48A C48 H48C 109.5
H48B C48 H48C 109.5

loop_
_geom_bond_atom_site_label_1
_geom_bond_atom_site_label_2
_geom_bond_distance
Br1 C8 1.876(7)
Br2 C16 1.875(7)
S1 C8 1.715(8)
S1 C9 1.731(7)
S2 C15 1.722(7)
S2 C16 1.722(7)
N1 C11 1.344(8)
N1 C14 1.316(8)
N2 C12 1.316(8)
N2 C13 1.357(8)
C1 H1A 0.9600
C1 H1B 0.9600
C1 H1C 0.9600
C1 C2 1.521(11)
C2 H2A 0.9700
C2 H2B 0.9700
C2 C3 1.503(11)
C3 H3A 0.9700
C3 H3B 0.9700
C3 C4 1.525(10)
C4 H4A 0.9700
C4 H4B 0.9700
C4 C5 1.512(10)
C5 H5A 0.9700
C5 H5B 0.9700
C5 C6 1.521(10)
C6 H6A 0.9700
C6 H6B 0.9700
C6 C7 1.492(9)
C7 C8 1.357(9)
C7 C10 1.428(9)
C9 C10 1.377(9)
C9 C11 1.431(9)
C10 H10 0.9300
C11 C12 1.406(9)
C12 H12 0.9300
C13 C14 1.406(9)
C13 C15 1.448(9)
C14 H14 0.9300
C15 C18 1.373(9)
C16 C17 1.346(9)
C17 C18 1.402(9)
C17 C19 1.497(10)
C18 H18 0.9300
C19 H19A 0.9700
C19 H19B 0.9700
C19 C20 1.453(11)
C20 H20A 0.9700
C20 H20B 0.9700
C20 C21 1.571(11)
C21 H21A 0.9700
C21 H21B 0.9700
C21 C22 1.518(13)
C22 H22A 0.9700
C22 H22B 0.9700
C22 C23 1.478(13)
C23 H23A 0.9700
C23 H23B 0.9700
C23 C24 1.470(13)
C24 H24A 0.9600
C24 H24B 0.9600
C24 H24C 0.9600
Br3 C32 1.879(8)
Br4 C42 1.870(7)
S3 C32 1.710(8)
S3 C33 1.716(7)
S4 C39 1.733(7)
S4 C42 1.712(7)
N3 C35 1.339(8)
N3 C38 1.330(8)
N4 C36 1.352(9)
N4 C37 1.347(8)
C25 H25A 0.9600
C25 H25B 0.9600
C25 H25C 0.9600
C25 C26 1.511(13)
C26 H26A 0.9700
C26 H26B 0.9700
C26 C27 1.459(12)
C27 H27A 0.9700
C27 H27B 0.9700
C27 C28 1.511(12)
C28 H28A 0.9700
C28 H28B 0.9700
C28 C29 1.551(11)
C29 H29A 0.9700
C29 H29B 0.9700
C29 C30 1.427(12)
C30 H30A 0.9700
C30 H30B 0.9700
C30 C31 1.523(11)
C31 C32 1.361(10)
C31 C34 1.419(11)
C33 C34 1.365(10)
C33 C35 1.452(10)
C34 H34 0.9300
C35 C36 1.398(9)
C36 H36 0.9300
C37 C38 1.390(9)
C37 C39 1.455(9)
C38 H38 0.9300
C39 C40 1.360(9)
C40 H40 0.9300
C40 C41 1.412(9)
C41 C42 1.371(9)
C41 C43 1.500(9)
C43 H43A 0.9700
C43 H43B 0.9700
C43 C44 1.515(10)
C44 H44A 0.9700
C44 H44B 0.9700
C44 C45 1.510(10)
C45 H45A 0.9700
C45 H45B 0.9700
C45 C46 1.526(10)
C46 H46A 0.9700
C46 H46B 0.9700
C46 C47 1.524(10)
C47 H47A 0.9700
C47 H47B 0.9700
C47 C48 1.518(10)
C48 H48A 0.9600
C48 H48B 0.9600
C48 H48C 0.9600
